data_4500905
loop_
_publ_author_name
'Dey, Rajdip'
'Haldar, Ritesh'
'Maji, Tapas Kumar'
'Ghoshal, Debajyoti'

_publ_section_title
;
 Three-Dimensional Robust Porous Coordination Polymer with Schiff Base
 Site on the Pore Wall: Synthesis, Single-Crystal-to-Single-Crystal
 Reversibility, and Selective CO2Adsorption
;
_journal_issue 9
_journal_name_full 'Crystal Growth &amp; Design'
_journal_page_first 3905
_journal_paper_doi 10.1021/cg2004672
_journal_volume 11
_journal_year 2011
_chemical_formula_sum 'C11 H11 Cu N2 O4'
_chemical_formula_weight 298.76
_chemical_name_systematic
;
 ?
;
_space_group_IT_number 15
_symmetry_cell_setting monoclinic
_symmetry_space_group_name_Hall '-C 2yc'
_symmetry_space_group_name_H-M 'C 1 2/c 1'
_atom_sites_solution_hydrogens geom
_atom_sites_solution_primary direct
_atom_sites_solution_secondary difmap
_audit_creation_method SHELXL-97
_cell_angle_alpha 90.00
_cell_angle_beta 95.217(6)
_cell_angle_gamma 90.00
_cell_formula_units_Z 8
_cell_length_a 27.733(2)
_cell_length_b 13.1588(9)
_cell_length_c 8.6333(7)
_cell_measurement_temperature 293(2)
_cell_volume 3137.5(4)
_computing_cell_refinement 'SMART APEX II'
_computing_data_collection 'SMART APEX II (Bruker,2010)'
_computing_data_reduction 'SAINT (Bruker,2000)'
_computing_molecular_graphics 'Ortep-3v2 for windows (Farrugia, 1997)'
_computing_publication_material 'PLATON (Spek, 2008)'
_computing_structure_refinement 'SHELXL-97 (Sheldrick, 2008)'
_computing_structure_solution 'SHELXS-97 (Sheldrick, 2008)'
_diffrn_ambient_temperature 293(2)
_diffrn_measured_fraction_theta_full 0.990
_diffrn_measured_fraction_theta_max 0.990
_diffrn_measurement_device_type 'CCD area detector'
_diffrn_measurement_method 'phi and omega scans'
_diffrn_radiation_monochromator graphite
_diffrn_radiation_source 'fine-focus sealed tube'
_diffrn_radiation_type MoK\a
_diffrn_radiation_wavelength 0.71073
_diffrn_reflns_av_R_equivalents 0.0920
_diffrn_reflns_av_sigmaI/netI 0.0588
_diffrn_reflns_limit_h_max 34
_diffrn_reflns_limit_h_min -34
_diffrn_reflns_limit_k_max 16
_diffrn_reflns_limit_k_min -15
_diffrn_reflns_limit_l_max 10
_diffrn_reflns_limit_l_min -10
_diffrn_reflns_number 23416
_diffrn_reflns_theta_full 26.52
_diffrn_reflns_theta_max 26.52
_diffrn_reflns_theta_min 1.47
_exptl_absorpt_coefficient_mu 1.398
_exptl_absorpt_correction_T_max 0.7915
_exptl_absorpt_correction_T_min 0.6825
_exptl_absorpt_correction_type multi-scan
_exptl_absorpt_process_details
;
'XPREP' - A PROGRAM DATA PREPARATION & RECIPROCAL 
SPACE EXPLORATION,
Bruker Analytical X-ray Systems, 1997
;
_exptl_crystal_colour green
_exptl_crystal_density_diffrn 1.265
_exptl_crystal_density_method 'not measured'
_exptl_crystal_description Parallelopiped
_exptl_crystal_F_000 1216
_exptl_crystal_size_max 0.20
_exptl_crystal_size_mid 0.10
_exptl_crystal_size_min 0.10
_refine_diff_density_max 1.443
_refine_diff_density_min -1.324
_refine_diff_density_rms 0.264
_refine_ls_extinction_method none
_refine_ls_goodness_of_fit_ref 1.067
_refine_ls_hydrogen_treatment noref
_refine_ls_matrix_type full
_refine_ls_number_parameters 163
_refine_ls_number_reflns 3231
_refine_ls_number_restraints 0
_refine_ls_restrained_S_all 1.067
_refine_ls_R_factor_all 0.1122
_refine_ls_R_factor_gt 0.0811
_refine_ls_shift/su_max 0.000
_refine_ls_shift/su_mean 0.000
_refine_ls_structure_factor_coef Fsqd
_refine_ls_weighting_details 'calc w=1/[\s^2^(Fo^2^)+(0.1677P)^2^+2.0018P] where P=(Fo^2^+2Fc^2^)/3'
_refine_ls_weighting_scheme calc
_refine_ls_wR_factor_gt 0.2238
_refine_ls_wR_factor_ref 0.2530
_reflns_number_gt 2195
_reflns_number_total 3231
_reflns_threshold_expression >2\s(I)
_cod_data_source_file cg2004672_si_001.cif
_cod_data_source_block complex1a
_cod_depositor_comments
;
The following automatic conversions were performed:

'_symmetry_cell_setting' value 'Monoclinic' changed to 'monoclinic'
according to /home/saulius/struct/CIF-dictionaries/cif_core.dic
dictionary named 'cif_core.dic' version 2.4.1 from 2010-06-29.

Automatic conversion script
Id: cif_fix_values 1715 2011-07-08 13:25:40Z adriana 
;
_cod_original_cell_volume 3137.6(4)
_cod_original_sg_symbol_H-M C2/c
_cod_database_code 4500905

loop_
_symmetry_equiv_pos_as_xyz
'x, y, z'
'-x, y, -z+1/2'
'x+1/2, y+1/2, z'
'-x+1/2, y+1/2, -z+1/2'
'-x, -y, -z'
'x, -y, z-1/2'
'-x+1/2, -y+1/2, -z'
'x+1/2, -y+1/2, z-1/2'

loop_
_atom_site_label
_atom_site_type_symbol
_atom_site_fract_x
_atom_site_fract_y
_atom_site_fract_z
_atom_site_U_iso_or_equiv
_atom_site_adp_type
_atom_site_occupancy
_atom_site_symmetry_multiplicity
_atom_site_calc_flag
_atom_site_refinement_flags
C1 C 0.6155(3) 0.3181(5) 0.6955(9) 0.0538(18) Uani 1 1 d .
H1 H 0.6135 0.2489 0.6738 0.065 Uiso 1 1 calc R
C2 C 0.5815(2) 0.3604(5) 0.7815(8) 0.0567(17) Uani 1 1 d .
H2 H 0.5576 0.3201 0.8193 0.068 Uiso 1 1 calc R
C3 C 0.5832(2) 0.4651(5) 0.8119(8) 0.0491(16) Uani 1 1 d .
C4 C 0.6198(2) 0.5185(5) 0.7556(8) 0.0553(17) Uani 1 1 d .
H4 H 0.6223 0.5880 0.7740 0.066 Uiso 1 1 calc R
C5 C 0.6535(2) 0.4711(5) 0.6715(8) 0.0519(16) Uani 1 1 d .
H5 H 0.6782 0.5093 0.6347 0.062 Uiso 1 1 calc R
C6 C 0.5476(2) 0.5153(6) 0.8986(8) 0.0539(17) Uani 1 1 d .
H6A H 0.5489 0.5856 0.9086 0.065 Uiso 1 1 calc R
C7 C 0.7904(2) 0.2653(4) 0.7757(7) 0.0410(14) Uani 1 1 d .
C8 C 0.8149(2) 0.2887(4) 0.9361(7) 0.0435(15) Uani 1 1 d .
H8A H 0.8493 0.2922 0.9304 0.052 Uiso 1 1 d R
H8B H 0.8085 0.2343 1.0055 0.052 Uiso 1 1 d R
C9 C 0.7974(3) 0.3900(5) 1.0018(7) 0.0478(16) Uani 1 1 d .
H9A H 0.8129 0.4014 1.1044 0.057 Uiso 1 1 d R
H9B H 0.7631 0.3867 1.0088 0.057 Uiso 1 1 d R
C10 C 0.8085(3) 0.4777(4) 0.8972(8) 0.0529(17) Uani 1 1 d .
H10A H 0.7963 0.4617 0.7924 0.064 Uiso 1 1 d R
H10B H 0.8430 0.4849 0.8995 0.064 Uiso 1 1 d R
C11 C 0.7870(2) 0.5802(4) 0.9432(6) 0.0382(13) Uani 1 1 d .
N1 N 0.65110(18) 0.3705(4) 0.6418(6) 0.0443(12) Uani 1 1 d .
N2 N 0.51500(19) 0.4679(5) 0.9609(7) 0.0562(15) Uani 1 1 d .
O1 O 0.81532(18) 0.2206(3) 0.6787(5) 0.0517(12) Uani 1 1 d .
O2 O 0.81231(16) 0.6575(3) 0.9263(5) 0.0504(11) Uani 1 1 d .
O3 O 0.74778(17) 0.2945(3) 0.7448(5) 0.0485(11) Uani 1 1 d .
O4 O 0.74592(16) 0.5792(3) 0.9866(5) 0.0503(11) Uani 1 1 d .
Cu1 Cu 0.71063(2) 0.29575(5) 0.53855(8) 0.0367(3) Uani 1 1 d .

loop_
_atom_site_aniso_label
_atom_site_aniso_U_11
_atom_site_aniso_U_22
_atom_site_aniso_U_33
_atom_site_aniso_U_23
_atom_site_aniso_U_13
_atom_site_aniso_U_12
C1 0.063(4) 0.029(3) 0.073(5) -0.010(3) 0.030(4) -0.002(3)
C2 0.058(4) 0.045(4) 0.072(4) 0.000(3) 0.033(3) -0.003(3)
C3 0.046(3) 0.044(4) 0.059(4) -0.016(3) 0.017(3) 0.004(3)
C4 0.061(4) 0.032(3) 0.076(5) -0.017(3) 0.022(4) 0.003(3)
C5 0.054(4) 0.032(3) 0.073(4) -0.012(3) 0.023(3) 0.000(3)
C6 0.051(4) 0.051(4) 0.062(4) -0.015(3) 0.017(3) 0.009(3)
C7 0.062(4) 0.017(3) 0.046(3) 0.002(2) 0.016(3) 0.000(2)
C8 0.066(4) 0.022(3) 0.044(3) 0.000(2) 0.012(3) 0.006(2)
C9 0.083(5) 0.020(3) 0.042(3) -0.005(2) 0.012(3) 0.002(3)
C10 0.074(4) 0.020(3) 0.069(4) -0.005(3) 0.031(4) 0.002(3)
C11 0.055(4) 0.026(3) 0.036(3) 0.003(2) 0.011(3) 0.003(2)
N1 0.056(3) 0.027(3) 0.053(3) -0.004(2) 0.020(2) 0.004(2)
N2 0.047(3) 0.059(4) 0.065(4) -0.015(3) 0.019(3) 0.008(3)
O1 0.069(3) 0.040(2) 0.047(3) -0.0086(19) 0.009(2) 0.019(2)
O2 0.065(3) 0.015(2) 0.074(3) -0.0024(19) 0.022(2) -0.0033(18)
O3 0.054(3) 0.047(3) 0.046(2) -0.0048(19) 0.012(2) 0.0060(19)
O4 0.062(3) 0.021(2) 0.072(3) -0.001(2) 0.028(2) -0.0043(18)
Cu1 0.0502(5) 0.0168(4) 0.0455(5) -0.0013(3) 0.0174(3) 0.0038(3)

loop_
_atom_type_symbol
_atom_type_description
_atom_type_scat_dispersion_real
_atom_type_scat_dispersion_imag
_atom_type_scat_source
C C 0.0033 0.0016 'International Tables Vol C Tables 4.2.6.8 and 6.1.1.4'
H H 0.0000 0.0000 'International Tables Vol C Tables 4.2.6.8 and 6.1.1.4'
N N 0.0061 0.0033 'International Tables Vol C Tables 4.2.6.8 and 6.1.1.4'
O O 0.0106 0.0060 'International Tables Vol C Tables 4.2.6.8 and 6.1.1.4'
Cu Cu 0.3201 1.2651 'International Tables Vol C Tables 4.2.6.8 and 6.1.1.4'

loop_
_geom_angle_atom_site_label_1
_geom_angle_atom_site_label_2
_geom_angle_atom_site_label_3
_geom_angle
_geom_angle_site_symmetry_1
_geom_angle_site_symmetry_3
N1 C1 C2 123.4(6) . .
C1 C2 C3 119.2(6) . .
C4 C3 C2 116.9(6) . .
C4 C3 C6 121.0(6) . .
C2 C3 C6 122.1(6) . .
C3 C4 C5 121.1(6) . .
N1 C5 C4 121.3(6) . .
N2 C6 C3 123.0(7) . .
O3 C7 O1 124.0(6) . .
O3 C7 C8 118.0(5) . .
O1 C7 C8 117.9(6) . .
C7 C8 C9 112.4(5) . .
C10 C9 C8 110.5(5) . .
C9 C10 C11 114.1(5) . .
O4 C11 O2 126.1(6) . .
O4 C11 C10 117.3(5) . .
O2 C11 C10 116.5(5) . .
C1 N1 C5 118.1(5) . .
C1 N1 Cu1 121.7(4) . .
C5 N1 Cu1 119.6(4) . .
C6 N2 N2 112.9(8) . 5_667
C7 O1 Cu1 120.4(4) . 7_656
C11 O2 Cu1 122.8(4) . 4_656
C7 O3 Cu1 127.0(4) . .
C11 O4 Cu1 123.2(4) . 6_566
O1 Cu1 O2 87.1(2) 7_656 4_646
O1 Cu1 O3 168.16(17) 7_656 .
O2 Cu1 O3 90.16(19) 4_646 .
O1 Cu1 O4 91.2(2) 7_656 6_565
O2 Cu1 O4 167.78(17) 4_646 6_565
O3 Cu1 O4 89.03(19) . 6_565
O1 Cu1 N1 102.42(19) 7_656 .
O2 Cu1 N1 94.98(18) 4_646 .
O3 Cu1 N1 89.30(19) . .
O4 Cu1 N1 97.21(17) 6_565 .
O1 Cu1 Cu1 87.05(13) 7_656 7_656
O2 Cu1 Cu1 84.43(12) 4_646 7_656
O3 Cu1 Cu1 81.21(13) . 7_656
O4 Cu1 Cu1 83.39(12) 6_565 7_656
N1 Cu1 Cu1 170.49(14) . 7_656

loop_
_geom_bond_atom_site_label_1
_geom_bond_atom_site_label_2
_geom_bond_distance
_geom_bond_site_symmetry_2
C1 N1 1.322(8) .
C1 C2 1.370(9) .
C2 C3 1.403(10) .
C3 C4 1.362(9) .
C3 C6 1.451(8) .
C4 C5 1.381(9) .
C5 N1 1.350(8) .
C6 N2 1.258(9) .
C7 O3 1.249(8) .
C7 O1 1.276(7) .
C7 C8 1.517(8) .
C8 C9 1.545(8) .
C9 C10 1.513(8) .
C10 C11 1.542(8) .
C11 O4 1.231(7) .
C11 O2 1.252(7) .
N1 Cu1 2.180(5) .
N2 N2 1.401(10) 5_667
O1 Cu1 1.959(5) 7_656
O2 Cu1 1.960(4) 4_656
O3 Cu1 1.974(5) .
O4 Cu1 1.987(4) 6_566
Cu1 O1 1.959(5) 7_656
Cu1 O2 1.960(4) 4_646
Cu1 O4 1.987(4) 6_565
Cu1 Cu1 2.6316(13) 7_656
